data_9014272
loop_
_publ_author_name
'Bagieu-Beucher M'
'Tordjman, I.'
'Durif, A.'
'Guitel, J.'

_publ_section_title
;
 Structure cristalline du trimetaphosphate de potassium K3 P3 O9
;
_journal_issue 5
_journal_name_full 'Acta Crystallographica, Section B'
_journal_page_first 1427
_journal_page_last 1430
_journal_paper_doi 10.1107/S0567740876005505
_journal_volume 32
_journal_year 1976
_chemical_formula_sum 'K O3 P'
_space_group_IT_number 14
_symmetry_space_group_name_Hall '-P 2yn'
_symmetry_space_group_name_H-M 'P 1 21/n 1'
_cell_angle_alpha 90
_cell_angle_beta 102.18
_cell_angle_gamma 90
_cell_length_a 11.074
_cell_length_b 11.965
_cell_length_c 7.350
_cell_formula_units_Z 12
_cell_volume 951.956
_database_code_amcsd 0009556
_exptl_crystal_density_diffrn 2.471
_cod_duplicate_entry 1007002
_cod_original_formula_sum 'K P O3'
_cod_database_code 9014272
_amcsd_formula_title 'K3 O9 P3'

loop_
_space_group_symop_operation_xyz
x,y,z
1/2+x,1/2-y,1/2+z
1/2-x,1/2+y,1/2-z
-x,-y,-z

loop_
_atom_site_label
_atom_site_fract_x
_atom_site_fract_y
_atom_site_fract_z
K1 0.40020 0.75690 0.09720
K2 0.37830 0.41830 0.14690
K3 0.08060 0.64180 0.15860
P1 0.16410 0.55470 0.77150
P2 0.34630 0.42930 0.62700
P3 0.32460 0.67190 0.57570
O1 0.21090 0.44490 0.67620
O2 0.19240 0.65230 0.63370
O3 0.35730 0.54600 0.52060
O4 0.24150 0.57170 0.95820
O5 0.02800 0.54820 0.74990
O6 0.33570 0.34000 0.48690
O7 0.44250 0.42250 0.80060
O8 0.29780 0.73880 0.40400
O9 0.41880 0.71030 0.73880

loop_
_cod_related_entry_id
_cod_related_entry_database
_cod_related_entry_code
1 AMCSD 0009556
